data_7039394
loop_
_publ_author_name
'\<Skoch, Karel'
'Uhl\'ik, Filip'
'C\'isa\<rov\'a, Ivana'
'\<St\<epni\<cka, Petr'

_publ_section_title
;
 Silver(i) complexes with 1'-(diphenylphosphino)-1-cyanoferrocene: the art
 of improvisation in coordination.
;
_journal_issue 26
_journal_name_full 'Dalton transactions (Cambridge, England : 2003)'
_journal_page_first 10655
_journal_page_last 10671
_journal_paper_doi 10.1039/c6dt01843b
_journal_volume 45
_journal_year 2016
_chemical_formula_moiety 'C46 H36 Ag2 B2 F8 Fe2 N2 P2'
_chemical_formula_sum 'C46 H36 Ag2 B2 F8 Fe2 N2 P2'
_chemical_formula_weight 1179.77
_chemical_name_systematic
; 
 ? 
;
_space_group_IT_number 14
_symmetry_cell_setting monoclinic
_symmetry_space_group_name_Hall '-P 2yn'
_symmetry_space_group_name_H-M 'P 1 21/n 1'
_atom_sites_solution_hydrogens geom
_atom_sites_solution_primary direct
_atom_sites_solution_secondary difmap
_audit_creation_method SHELXL-97
_audit_update_record
;
2016-03-24 deposited with the CCDC.
2016-06-01 downloaded from the CCDC.
;
_cell_angle_alpha 90.00
_cell_angle_beta 97.1280(10)
_cell_angle_gamma 90.00
_cell_formula_units_Z 2
_cell_length_a 8.38550(10)
_cell_length_b 11.1758(2)
_cell_length_c 22.8296(3)
_cell_measurement_reflns_used 7874
_cell_measurement_temperature 150(2)
_cell_measurement_theta_max 27.51
_cell_measurement_theta_min 2.50
_cell_volume 2122.93(5)
_computing_cell_refinement 'Bruker SAINT'
_computing_data_collection 'Bruker APEX2'
_computing_data_reduction 'Bruker SAINT'
_computing_molecular_graphics 'PLATON (Spek, 2003)'
_computing_publication_material 'PLATON (Spek, 2003)'
_computing_structure_refinement 'SHELXL-97 (Sheldrick, 2008)'
_computing_structure_solution 'SHELXS-97 (Sheldrick, 2008)'
_diffrn_ambient_temperature 150(2)
_diffrn_measured_fraction_theta_full 0.999
_diffrn_measured_fraction_theta_max 0.999
_diffrn_measurement_device_type 'Bruker APEX-II CCD'
_diffrn_measurement_method '\f and \w scans'
_diffrn_radiation_monochromator graphite
_diffrn_radiation_source 'fine-focus sealed tube'
_diffrn_radiation_type MoK\a
_diffrn_radiation_wavelength 0.71073
_diffrn_reflns_av_R_equivalents 0.0208
_diffrn_reflns_av_sigmaI/netI 0.0217
_diffrn_reflns_limit_h_max 10
_diffrn_reflns_limit_h_min -10
_diffrn_reflns_limit_k_max 14
_diffrn_reflns_limit_k_min -14
_diffrn_reflns_limit_l_max 20
_diffrn_reflns_limit_l_min -29
_diffrn_reflns_number 15408
_diffrn_reflns_theta_full 27.49
_diffrn_reflns_theta_max 27.49
_diffrn_reflns_theta_min 1.80
_exptl_absorpt_coefficient_mu 1.727
_exptl_absorpt_correction_T_max 0.7696
_exptl_absorpt_correction_T_min 0.6253
_exptl_absorpt_correction_type numerical
_exptl_absorpt_process_details 'SADABS V2012/1 (Bruker AXS Inc.)'
_exptl_crystal_colour orange
_exptl_crystal_density_diffrn 1.846
_exptl_crystal_density_method 'not measured'
_exptl_crystal_description prism
_exptl_crystal_F_000 1168
_exptl_crystal_size_max 0.30
_exptl_crystal_size_mid 0.24
_exptl_crystal_size_min 0.16
_refine_diff_density_max 0.672
_refine_diff_density_min -0.433
_refine_diff_density_rms 0.064
_refine_ls_extinction_method none
_refine_ls_goodness_of_fit_ref 1.048
_refine_ls_hydrogen_treatment constr
_refine_ls_matrix_type full
_refine_ls_number_parameters 289
_refine_ls_number_reflns 4871
_refine_ls_number_restraints 0
_refine_ls_restrained_S_all 1.048
_refine_ls_R_factor_all 0.0281
_refine_ls_R_factor_gt 0.0229
_refine_ls_shift/su_max 0.000
_refine_ls_shift/su_mean 0.000
_refine_ls_structure_factor_coef Fsqd
_refine_ls_weighting_details 'calc w=1/[\s^2^(Fo^2^)+(0.0198P)^2^+1.6275P] where P=(Fo^2^+2Fc^2^)/3'
_refine_ls_weighting_scheme calc
_refine_ls_wR_factor_gt 0.0507
_refine_ls_wR_factor_ref 0.0530
_reflns_number_gt 4348
_reflns_number_total 4871
_reflns_threshold_expression >2sigma(I)
_cod_data_source_file c6dt01843b3.cif
_cod_data_source_block ks182
_cod_depositor_comments 'Adding full bibliography for 7039384--7039397.cif.'
_cod_original_sg_symbol_H-M 'P 21/n'
_cod_database_code 7039394

loop_
_symmetry_equiv_pos_as_xyz
'x, y, z'
'-x+1/2, y+1/2, -z+1/2'
'-x, -y, -z'
'x-1/2, -y-1/2, z-1/2'

loop_
_atom_site_label
_atom_site_type_symbol
_atom_site_fract_x
_atom_site_fract_y
_atom_site_fract_z
_atom_site_U_iso_or_equiv
_atom_site_adp_type
_atom_site_occupancy
_atom_site_symmetry_multiplicity
_atom_site_calc_flag
_atom_site_refinement_flags
Ag Ag -0.089851(18) 0.272129(16) 0.033999(7) 0.02719(5) Uani 1 1 d .
N N 0.2373(2) 0.60089(16) 0.01638(7) 0.0263(4) Uani 1 1 d .
Fe Fe 0.38155(3) 0.34667(2) 0.137135(11) 0.01657(7) Uani 1 1 d .
B B 0.1111(3) 0.3140(2) -0.09932(10) 0.0245(5) Uani 1 1 d .
P P 0.04840(6) 0.16787(4) 0.11422(2) 0.01597(10) Uani 1 1 d .
F1 F 0.04825(19) 0.23349(15) -0.06128(7) 0.0502(4) Uani 1 1 d .
F2 F 0.02211(19) 0.30601(18) -0.15338(6) 0.0585(5) Uani 1 1 d .
F3 F 0.10350(19) 0.42759(15) -0.07789(10) 0.0705(6) Uani 1 1 d .
F4 F 0.27054(16) 0.28241(13) -0.10336(6) 0.0408(3) Uani 1 1 d .
C1 C 0.4207(2) 0.43391(17) 0.06245(8) 0.0183(4) Uani 1 1 d .
C2 C 0.4048(2) 0.30818(18) 0.05100(8) 0.0226(4) Uani 1 1 d .
H2 H 0.3268 0.2705 0.0233 0.027 Uiso 1 1 calc R
C3 C 0.5280(3) 0.2510(2) 0.08902(10) 0.0312(5) Uani 1 1 d .
H3 H 0.5470 0.1672 0.0913 0.037 Uiso 1 1 calc R
C4 C 0.6181(2) 0.3395(2) 0.12300(10) 0.0314(5) Uani 1 1 d .
H4 H 0.7080 0.3247 0.1517 0.038 Uiso 1 1 calc R
C5 C 0.5532(2) 0.4529(2) 0.10737(9) 0.0242(4) Uani 1 1 d .
H5 H 0.5902 0.5276 0.1235 0.029 Uiso 1 1 calc R
C6 C 0.1805(2) 0.26624(17) 0.15970(8) 0.0178(4) Uani 1 1 d .
C7 C 0.1625(2) 0.39419(18) 0.16047(8) 0.0217(4) Uani 1 1 d .
H7 H 0.0815 0.4393 0.1375 0.026 Uiso 1 1 calc R
C8 C 0.2875(3) 0.4410(2) 0.20181(9) 0.0273(4) Uani 1 1 d .
H8 H 0.3048 0.5232 0.2111 0.033 Uiso 1 1 calc R
C9 C 0.3821(3) 0.3442(2) 0.22697(8) 0.0272(5) Uani 1 1 d .
H9 H 0.4736 0.3506 0.2559 0.033 Uiso 1 1 calc R
C10 C 0.3166(2) 0.23640(18) 0.20156(8) 0.0213(4) Uani 1 1 d .
H10 H 0.3560 0.1580 0.2107 0.026 Uiso 1 1 calc R
C11 C 0.3173(2) 0.52546(18) 0.03668(8) 0.0198(4) Uani 1 1 d .
C12 C -0.0802(2) 0.10579(17) 0.16544(8) 0.0172(4) Uani 1 1 d .
C13 C -0.1685(2) 0.00234(18) 0.15036(8) 0.0221(4) Uani 1 1 d .
H13 H -0.1536 -0.0399 0.1153 0.027 Uiso 1 1 calc R
C14 C -0.2783(2) -0.0392(2) 0.18641(10) 0.0287(5) Uani 1 1 d .
H14 H -0.3372 -0.1104 0.1762 0.034 Uiso 1 1 calc R
C15 C -0.3022(3) 0.0228(2) 0.23722(10) 0.0312(5) Uani 1 1 d .
H15 H -0.3794 -0.0047 0.2612 0.037 Uiso 1 1 calc R
C16 C -0.2135(3) 0.1247(2) 0.25282(9) 0.0297(5) Uani 1 1 d .
H16 H -0.2288 0.1666 0.2879 0.036 Uiso 1 1 calc R
C17 C -0.1022(2) 0.16588(18) 0.21743(8) 0.0230(4) Uani 1 1 d .
H17 H -0.0407 0.2354 0.2286 0.028 Uiso 1 1 calc R
C18 C 0.1700(2) 0.04326(17) 0.09441(8) 0.0173(4) Uani 1 1 d .
C19 C 0.2314(2) -0.04191(18) 0.13566(9) 0.0233(4) Uani 1 1 d .
H19 H 0.2048 -0.0385 0.1749 0.028 Uiso 1 1 calc R
C20 C 0.3312(2) -0.13154(19) 0.11966(10) 0.0291(5) Uani 1 1 d .
H20 H 0.3712 -0.1904 0.1477 0.035 Uiso 1 1 calc R
C21 C 0.3731(2) -0.1358(2) 0.06282(10) 0.0301(5) Uani 1 1 d .
H21 H 0.4458 -0.1951 0.0525 0.036 Uiso 1 1 calc R
C22 C 0.3089(2) -0.0539(2) 0.02143(9) 0.0277(5) Uani 1 1 d .
H22 H 0.3350 -0.0585 -0.0178 0.033 Uiso 1 1 calc R
C23 C 0.2063(2) 0.03537(18) 0.03653(8) 0.0206(4) Uani 1 1 d .
H23 H 0.1611 0.0908 0.0076 0.025 Uiso 1 1 calc R

loop_
_atom_site_aniso_label
_atom_site_aniso_U_11
_atom_site_aniso_U_22
_atom_site_aniso_U_33
_atom_site_aniso_U_23
_atom_site_aniso_U_13
_atom_site_aniso_U_12
Ag 0.02596(8) 0.03407(10) 0.02140(8) 0.01265(7) 0.00239(6) 0.00811(7)
N 0.0288(9) 0.0274(10) 0.0227(8) 0.0073(7) 0.0036(7) 0.0038(8)
Fe 0.01951(13) 0.01704(14) 0.01388(12) 0.00114(10) 0.00495(10) 0.00297(10)
B 0.0281(12) 0.0240(12) 0.0211(11) 0.0013(9) 0.0023(9) -0.0004(9)
P 0.0175(2) 0.0182(2) 0.0127(2) 0.00234(18) 0.00413(17) 0.00417(18)
F1 0.0567(9) 0.0598(10) 0.0393(8) 0.0239(7) 0.0266(7) 0.0138(8)
F2 0.0497(9) 0.1000(14) 0.0240(7) 0.0069(8) -0.0026(6) -0.0132(9)
F3 0.0464(9) 0.0391(9) 0.1245(17) -0.0367(10) 0.0047(10) -0.0007(7)
F4 0.0315(7) 0.0424(8) 0.0502(8) 0.0021(7) 0.0120(6) 0.0052(6)
C1 0.0192(9) 0.0202(10) 0.0165(8) 0.0026(7) 0.0061(7) 0.0003(7)
C2 0.0322(11) 0.0200(10) 0.0182(9) -0.0008(8) 0.0132(8) 0.0001(8)
C3 0.0404(12) 0.0278(12) 0.0297(11) 0.0081(9) 0.0215(10) 0.0160(10)
C4 0.0186(10) 0.0483(14) 0.0282(11) 0.0116(10) 0.0068(8) 0.0129(9)
C5 0.0193(9) 0.0313(11) 0.0225(9) 0.0029(9) 0.0048(8) -0.0035(8)
C6 0.0200(9) 0.0198(9) 0.0150(8) 0.0020(7) 0.0074(7) 0.0030(7)
C7 0.0241(10) 0.0204(10) 0.0228(9) 0.0000(8) 0.0115(8) 0.0055(8)
C8 0.0366(11) 0.0250(11) 0.0232(10) -0.0078(8) 0.0148(9) -0.0027(9)
C9 0.0317(11) 0.0372(12) 0.0132(8) -0.0029(8) 0.0045(8) -0.0054(9)
C10 0.0265(10) 0.0242(10) 0.0136(8) 0.0048(8) 0.0042(7) 0.0008(8)
C11 0.0217(9) 0.0223(10) 0.0163(8) 0.0017(8) 0.0062(7) -0.0019(8)
C12 0.0148(8) 0.0215(10) 0.0155(8) 0.0049(7) 0.0027(7) 0.0059(7)
C13 0.0208(9) 0.0249(11) 0.0204(9) 0.0021(8) 0.0017(8) 0.0021(8)
C14 0.0231(10) 0.0287(12) 0.0346(11) 0.0071(9) 0.0043(9) -0.0015(9)
C15 0.0236(10) 0.0394(13) 0.0331(11) 0.0138(10) 0.0137(9) 0.0055(9)
C16 0.0332(11) 0.0352(12) 0.0234(10) 0.0022(9) 0.0145(9) 0.0083(10)
C17 0.0271(10) 0.0235(10) 0.0196(9) 0.0017(8) 0.0075(8) 0.0030(8)
C18 0.0154(8) 0.0184(9) 0.0184(9) -0.0025(7) 0.0034(7) 0.0002(7)
C19 0.0227(9) 0.0244(10) 0.0230(9) 0.0019(8) 0.0037(8) 0.0041(8)
C20 0.0252(10) 0.0219(11) 0.0395(12) 0.0012(9) 0.0007(9) 0.0050(8)
C21 0.0215(10) 0.0248(11) 0.0450(13) -0.0128(10) 0.0079(9) 0.0022(8)
C22 0.0268(10) 0.0309(12) 0.0271(10) -0.0121(9) 0.0107(9) -0.0034(9)
C23 0.0221(9) 0.0215(10) 0.0184(9) -0.0036(8) 0.0040(7) -0.0032(8)

loop_
_atom_type_symbol
_atom_type_description
_atom_type_scat_dispersion_real
_atom_type_scat_dispersion_imag
_atom_type_scat_source
C C 0.0033 0.0016 'International Tables Vol C Tables 4.2.6.8 and 6.1.1.4'
H H 0.0000 0.0000 'International Tables Vol C Tables 4.2.6.8 and 6.1.1.4'
F F 0.0171 0.0103 'International Tables Vol C Tables 4.2.6.8 and 6.1.1.4'
P P 0.1023 0.0942 'International Tables Vol C Tables 4.2.6.8 and 6.1.1.4'
B B 0.0013 0.0007 'International Tables Vol C Tables 4.2.6.8 and 6.1.1.4'
Fe Fe 0.3463 0.8444 'International Tables Vol C Tables 4.2.6.8 and 6.1.1.4'
N N 0.0061 0.0033 'International Tables Vol C Tables 4.2.6.8 and 6.1.1.4'
Ag Ag -0.8971 1.1015 'International Tables Vol C Tables 4.2.6.8 and 6.1.1.4'

loop_
_geom_angle_atom_site_label_1
_geom_angle_atom_site_label_2
_geom_angle_atom_site_label_3
_geom_angle
_geom_angle_site_symmetry_1
_geom_angle_site_symmetry_3
N Ag P 161.87(5) 3_565 .
C11 N Ag 171.20(17) . 3_565
C1 Fe C6 130.71(7) . .
C1 Fe C10 168.89(8) . .
C6 Fe C10 41.18(8) . .
C1 Fe C7 109.79(8) . .
C6 Fe C7 41.31(8) . .
C10 Fe C7 68.96(8) . .
C1 Fe C5 41.17(8) . .
C6 Fe C5 168.73(8) . .
C10 Fe C5 148.23(8) . .
C7 Fe C5 128.87(8) . .
C1 Fe C2 41.19(8) . .
C6 Fe C2 109.36(8) . .
C10 Fe C2 129.09(8) . .
C7 Fe C2 120.05(8) . .
C5 Fe C2 69.38(8) . .
C1 Fe C3 68.25(8) . .
C6 Fe C3 118.45(9) . .
C10 Fe C3 107.59(8) . .
C7 Fe C3 153.27(9) . .
C5 Fe C3 68.36(9) . .
C2 Fe C3 40.50(9) . .
C1 Fe C8 118.40(8) . .
C6 Fe C8 68.87(8) . .
C10 Fe C8 68.35(8) . .
C7 Fe C8 40.58(8) . .
C5 Fe C8 106.88(9) . .
C2 Fe C8 153.06(9) . .
C3 Fe C8 164.77(9) . .
C1 Fe C9 150.19(8) . .
C6 Fe C9 68.88(8) . .
C10 Fe C9 40.54(8) . .
C7 Fe C9 68.51(8) . .
C5 Fe C9 115.18(8) . .
C2 Fe C9 165.92(9) . .
C3 Fe C9 127.04(9) . .
C8 Fe C9 40.53(9) . .
C1 Fe C4 68.02(8) . .
C6 Fe C4 150.64(9) . .
C10 Fe C4 116.04(8) . .
C7 Fe C4 165.67(9) . .
C5 Fe C4 40.20(9) . .
C2 Fe C4 68.35(9) . .
C3 Fe C4 40.43(10) . .
C8 Fe C4 126.86(9) . .
C9 Fe C4 105.94(9) . .
F2 B F3 109.9(2) . .
F2 B F4 110.14(18) . .
F3 B F4 110.24(19) . .
F2 B F1 108.32(19) . .
F3 B F1 109.8(2) . .
F4 B F1 108.41(18) . .
C6 P C18 106.74(8) . .
C6 P C12 103.51(8) . .
C18 P C12 105.25(9) . .
C6 P Ag 110.85(6) . .
C18 P Ag 115.07(6) . .
C12 P Ag 114.48(6) . .
C11 C1 C5 124.73(18) . .
C11 C1 C2 126.38(18) . .
C5 C1 C2 108.79(17) . .
C11 C1 Fe 122.76(13) . .
C5 C1 Fe 70.15(11) . .
C2 C1 Fe 70.14(10) . .
C3 C2 C1 106.67(19) . .
C3 C2 Fe 69.84(11) . .
C1 C2 Fe 68.67(10) . .
C3 C2 H2 126.7 . .
C1 C2 H2 126.7 . .
Fe C2 H2 126.4 . .
C4 C3 C2 108.63(19) . .
C4 C3 Fe 69.89(12) . .
C2 C3 Fe 69.66(11) . .
C4 C3 H3 125.7 . .
C2 C3 H3 125.7 . .
Fe C3 H3 126.3 . .
C5 C4 C3 109.07(18) . .
C5 C4 Fe 69.71(11) . .
C3 C4 Fe 69.69(12) . .
C5 C4 H4 125.5 . .
C3 C4 H4 125.5 . .
Fe C4 H4 126.7 . .
C4 C5 C1 106.85(19) . .
C4 C5 Fe 70.09(12) . .
C1 C5 Fe 68.68(11) . .
C4 C5 H5 126.6 . .
C1 C5 H5 126.6 . .
Fe C5 H5 126.2 . .
C10 C6 C7 107.42(17) . .
C10 C6 P 128.72(15) . .
C7 C6 P 123.85(14) . .
C10 C6 Fe 69.85(11) . .
C7 C6 Fe 69.84(11) . .
P C6 Fe 126.55(9) . .
C8 C7 C6 107.71(18) . .
C8 C7 Fe 69.89(11) . .
C6 C7 Fe 68.85(10) . .
C8 C7 H7 126.1 . .
C6 C7 H7 126.1 . .
Fe C7 H7 126.7 . .
C9 C8 C7 108.51(18) . .
C9 C8 Fe 69.75(11) . .
C7 C8 Fe 69.52(11) . .
C9 C8 H8 125.7 . .
C7 C8 H8 125.7 . .
Fe C8 H8 126.6 . .
C10 C9 C8 108.23(18) . .
C10 C9 Fe 69.48(11) . .
C8 C9 Fe 69.72(11) . .
C10 C9 H9 125.9 . .
C8 C9 H9 125.9 . .
Fe C9 H9 126.5 . .
C9 C10 C6 108.12(18) . .
C9 C10 Fe 69.98(11) . .
C6 C10 Fe 68.97(10) . .
C9 C10 H10 125.9 . .
C6 C10 H10 125.9 . .
Fe C10 H10 126.7 . .
N C11 C1 178.3(2) . .
C13 C12 C17 119.16(17) . .
C13 C12 P 119.72(14) . .
C17 C12 P 120.89(15) . .
C14 C13 C12 120.14(19) . .
C14 C13 H13 119.9 . .
C12 C13 H13 119.9 . .
C15 C14 C13 120.3(2) . .
C15 C14 H14 119.9 . .
C13 C14 H14 119.9 . .
C16 C15 C14 119.84(19) . .
C16 C15 H15 120.1 . .
C14 C15 H15 120.1 . .
C15 C16 C17 120.2(2) . .
C15 C16 H16 119.9 . .
C17 C16 H16 119.9 . .
C16 C17 C12 120.3(2) . .
C16 C17 H17 119.8 . .
C12 C17 H17 119.8 . .
C19 C18 C23 119.45(17) . .
C19 C18 P 121.86(14) . .
C23 C18 P 118.66(14) . .
C20 C19 C18 120.11(19) . .
C20 C19 H19 119.9 . .
C18 C19 H19 119.9 . .
C19 C20 C21 120.3(2) . .
C19 C20 H20 119.9 . .
C21 C20 H20 119.9 . .
C22 C21 C20 119.79(19) . .
C22 C21 H21 120.1 . .
C20 C21 H21 120.1 . .
C21 C22 C23 120.60(19) . .
C21 C22 H22 119.7 . .
C23 C22 H22 119.7 . .
C22 C23 C18 119.68(19) . .
C22 C23 H23 120.2 . .
C18 C23 H23 120.2 . .

loop_
_geom_bond_atom_site_label_1
_geom_bond_atom_site_label_2
_geom_bond_distance
_geom_bond_site_symmetry_2
Ag N 2.1243(17) 3_565
Ag P 2.3514(5) .
N C11 1.140(3) .
N Ag 2.1243(17) 3_565
Fe C1 2.0259(18) .
Fe C6 2.0322(18) .
Fe C10 2.0439(18) .
Fe C7 2.0453(18) .
Fe C5 2.046(2) .
Fe C2 2.0456(19) .
Fe C3 2.048(2) .
Fe C8 2.0502(19) .
Fe C9 2.0506(19) .
Fe C4 2.051(2) .
B F2 1.363(3) .
B F3 1.365(3) .
B F4 1.397(3) .
B F1 1.398(3) .
P C6 1.797(2) .
P C18 1.8160(19) .
P C12 1.8234(18) .
C1 C11 1.420(3) .
C1 C5 1.431(3) .
C1 C2 1.432(3) .
C2 C3 1.417(3) .
C2 H2 0.9500 .
C3 C4 1.416(3) .
C3 H3 0.9500 .
C4 C5 1.408(3) .
C4 H4 0.9500 .
C5 H5 0.9500 .
C6 C10 1.434(3) .
C6 C7 1.438(3) .
C7 C8 1.420(3) .
C7 H7 0.9500 .
C8 C9 1.420(3) .
C8 H8 0.9500 .
C9 C10 1.418(3) .
C9 H9 0.9500 .
C10 H10 0.9500 .
C12 C13 1.393(3) .
C12 C17 1.396(3) .
C13 C14 1.389(3) .
C13 H13 0.9500 .
C14 C15 1.387(3) .
C14 H14 0.9500 .
C15 C16 1.383(3) .
C15 H15 0.9500 .
C16 C17 1.386(3) .
C16 H16 0.9500 .
C17 H17 0.9500 .
C18 C19 1.392(3) .
C18 C23 1.395(2) .
C19 C20 1.383(3) .
C19 H19 0.9500 .
C20 C21 1.386(3) .
C20 H20 0.9500 .
C21 C22 1.376(3) .
C21 H21 0.9500 .
C22 C23 1.389(3) .
C22 H22 0.9500 .
C23 H23 0.9500 .
